data_1575307
loop_
_publ_author_name
'Shekhawat, Bhawana'
'Ahamed, Subuhan'
'Gahlaut, Puneet Singh'
'Ghosh, Saurav'
'Gautam, Deepak'
'Mondal, Kartik Chandra'
'Jana, Barun'

_publ_section_title
;
 Developing highly active Cu(ii)-triazolyl-pyridine complexes for C--H
 functionalization of 9H-fluorene and indole via a borrowing hydrogen
 strategy
;
_journal_issue 20
_journal_name_full 'Catalysis Science &amp; Technology'
_journal_page_first 6001
_journal_page_last 6010
_journal_paper_doi 10.1039/D5CY00610D
_journal_volume 15
_journal_year 2025
_chemical_formula_sum 'C30 H28 Cu N10 O8'
_chemical_formula_weight 720.16
_space_group_crystal_system monoclinic
_space_group_IT_number 14
_space_group_name_Hall '-P 2ybc'
_space_group_name_H-M_alt 'P 1 21/c 1'
_atom_sites_solution_hydrogens geom
_audit_creation_method
;FinalCif 2024.9-0 by Daniel Kratzert, Freiburg 2025, 
https://dkratzert.de/finalcif.html
;
_audit_update_record
;
2025-04-21 deposited with the CCDC.	2025-08-04 downloaded from the CCDC.
;
_cell_angle_alpha 90
_cell_angle_beta 103.5700(10)
_cell_angle_gamma 90
_cell_formula_units_Z 2
_cell_length_a 13.0430(4)
_cell_length_b 12.8084(4)
_cell_length_c 9.2763(3)
_cell_measurement_reflns_used 9930
_cell_measurement_temperature 296(2)
_cell_measurement_theta_max 32.4304
_cell_measurement_theta_min 2.2604
_cell_measurement_wavelength 0.71073
_cell_volume 1506.44(8)
_computing_cell_refinement 'SAINT V8.41 (Bruker AXS LLC)'
_computing_data_reduction 'SAINT V8.41 (Bruker AXS LLC)'
_computing_molecular_graphics 'shelXle (C.B. Huebschle, rev 1503)'
_computing_structure_refinement 'SHELXL-2019/2 (Sheldrick, 2019)'
_computing_structure_solution 'SHELXT 2018/2 (Sheldrick, 2018)'
_diffrn_ambient_temperature 296(2)
_diffrn_detector_area_resol_mean 7.391
_diffrn_measured_fraction_theta_full 0.999
_diffrn_measured_fraction_theta_max 0.996
_diffrn_measurement_details
;<Phi   scan: start=   0.0; len= 180.0; end= 180.0 at [Counterclockwise Eulerian 
angles: dx= 60.00 mm theta=   0.000 deg omega=   0.000 deg chi=  54.616 deg] 
measure for 1.0 seconds; frame angle 1.00 degrees, wavelength=0.71073>
<Omega scan: start= 187.1; len= 203.0; end= 390.1 at [Counterclockwise Eulerian 
angles: dx= 60.00 mm theta=   9.197 deg phi=   0.000 deg chi=  54.616 deg] 
measure for 1.0 seconds; frame angle 0.50 degrees, wavelength=0.71073>
<Omega scan: start=  30.1; len=-203.0; end=-172.9 at [Counterclockwise Eulerian 
angles: dx= 60.00 mm theta=   9.197 deg phi= 102.001 deg chi=  54.616 deg] 
measure for 1.0 seconds; frame angle 0.50 degrees, wavelength=0.71073>
<Omega scan: start=  30.1; len=-203.0; end=-172.9 at [Counterclockwise Eulerian 
angles: dx= 60.00 mm theta=   9.197 deg phi=  50.999 deg chi=  54.616 deg] 
measure for 1.0 seconds; frame angle 0.50 degrees, wavelength=0.71073>
<Omega scan: start= 355.0; len=  -6.0; end= 349.0 at [Counterclockwise Eulerian 
angles: dx= 60.00 mm theta=   2.500 deg phi=   0.000 deg chi=  54.616 deg] 
measure for 1.0 seconds; frame angle 0.50 degrees, wavelength=0.71073>
<Omega scan: start= 345.0; len=  -6.0; end= 339.0 at [Counterclockwise Eulerian 
angles: dx= 60.00 mm theta=  -2.500 deg phi= 120.001 deg chi=  54.616 deg] 
measure for 1.0 seconds; frame angle 0.50 degrees, wavelength=0.71073>
;
_diffrn_measurement_device_type 'Bruker APEX-II CCD'
_diffrn_measurement_method '\f and \w scans'
_diffrn_radiation_type MoK\a
_diffrn_radiation_wavelength 0.71073
_diffrn_reflns_av_R_equivalents 0.0524
_diffrn_reflns_av_unetI/netI 0.0272
_diffrn_reflns_Laue_measured_fraction_full 0.999
_diffrn_reflns_Laue_measured_fraction_max 0.996
_diffrn_reflns_limit_h_max 17
_diffrn_reflns_limit_h_min -17
_diffrn_reflns_limit_k_max 17
_diffrn_reflns_limit_k_min -15
_diffrn_reflns_limit_l_max 12
_diffrn_reflns_limit_l_min -12
_diffrn_reflns_number 33800
_diffrn_reflns_point_group_measured_fraction_full 0.999
_diffrn_reflns_point_group_measured_fraction_max 0.996
_diffrn_reflns_reduction_process narrow-frame
_diffrn_reflns_theta_full 25.242
_diffrn_reflns_theta_max 28.386
_diffrn_reflns_theta_min 2.26
_diffrn_source_current 1.0
_diffrn_source_target Mo
_diffrn_source_voltage 50.0
_exptl_absorpt_coefficient_mu 0.796
_exptl_absorpt_correction_T_max 0.977
_exptl_absorpt_correction_T_min 0.91
_exptl_absorpt_correction_type multi-scan
_exptl_absorpt_process_details
;Krause, L., Herbst-Irmer, R., Sheldrick, G. M., Stalke, D. (2015).
"Comparison of silver and molybdenum microfocus X-ray sources for single-crystal
 structure determination"
J. Appl. Cryst. 48, 3-10.
doi:10.1107/S1600576714022985
;
_exptl_crystal_colour blue
_exptl_crystal_density_diffrn 1.588
_exptl_crystal_description needle
_exptl_crystal_F_000 742
_exptl_crystal_size_max 0.12
_exptl_crystal_size_mid 0.03
_exptl_crystal_size_min 0.03
_refine_diff_density_max 0.395
_refine_diff_density_min -0.409
_refine_diff_density_rms 0.059
_refine_ls_extinction_method none
_refine_ls_goodness_of_fit_ref 1.027
_refine_ls_hydrogen_treatment constr
_refine_ls_matrix_type full
_refine_ls_number_parameters 289
_refine_ls_number_reflns 3770
_refine_ls_number_restraints 324
_refine_ls_restrained_S_all 1.003
_refine_ls_R_factor_all 0.0441
_refine_ls_R_factor_gt 0.0325
_refine_ls_shift/su_max 0.001
_refine_ls_shift/su_mean 0.000
_refine_ls_structure_factor_coef Fsqd
_refine_ls_weighting_details 'w=1/[\s^2^(Fo^2^)+(0.0362P)^2^+1.1785P] where P=(Fo^2^+2Fc^2^)/3'
_refine_ls_weighting_scheme calc
_refine_ls_wR_factor_gt 0.0779
_refine_ls_wR_factor_ref 0.0839
_reflns_Friedel_coverage 0.000
_reflns_number_gt 3112
_reflns_number_total 3770
_reflns_threshold_expression 'I > 2\s(I)'
_cod_data_source_file d5cy00610d2.cif
_cod_data_source_block 6aprb_a
_cod_depositor_comments
;
The following automatic conversions were performed:

data item '_exptl_absorpt_correction_type' value 'Multi-Scan' was
changed to 'multi-scan' in accordance with the
/home/data/users/saulius/crontab/automatic-downloads/rss-feeds/RSC/lib/dictionaries/cif_core.dic
dictionary named 'cif_core.dic' version 2.4.2 last updated on
2011-04-26.

Automatic conversion script
Id: cif_fix_values 8170 2020-07-09 18:12:32Z antanas 

 Adding full bibliography for 1575307.cif.
;
_cod_original_sg_symbol_H-M 'P 21/c'
_cod_database_code 1575307
_shelx_shelxl_version_number 2019/3
_shelx_space_group_comment
;
The symmetry employed for this shelxl refinement is uniquely defined
by the following loop, which should always be used as a source of
symmetry information in preference to the above space-group names.
They are only intended as comments.
;
_exptl_bruker_absorpt_correction_t_ratio 0.799
_shelx_estimated_absorpt_t_min 0.910
_shelx_estimated_absorpt_t_max 0.977
_diffrn_measurement_bruker_total_exposure_time 1422.0
_diffrn_reflns_bruker_av_norm_i 11636.421
_diffrn_reflns_bruker_number_gt 27066
_computing_bruker_data_scaling 'SADABS-2016/2 - Bruker AXS area detector scaling and absorption correction'
_geom_details
; All esds (except the esd in the dihedral angle between two l.s. planes)
 are estimated using the full covariance matrix.  The cell esds are taken
 into account individually in the estimation of esds in distances, angles
 and torsion angles; correlations between esds in cell parameters are only
 used when they are defined by crystal symmetry.  An approximate (isotropic)
 treatment of cell esds is used for estimating esds involving l.s. planes.
;

loop_
_space_group_symop_operation_xyz
'x, y, z'
'-x, y+1/2, -z+1/2'
'-x, -y, -z'
'x, -y-1/2, z-1/2'

loop_
_atom_site_label
_atom_site_type_symbol
_atom_site_fract_x
_atom_site_fract_y
_atom_site_fract_z
_atom_site_U_iso_or_equiv
_atom_site_adp_type
_atom_site_occupancy
_atom_site_site_symmetry_order
_atom_site_calc_flag
_atom_site_refinement_flags_posn
_atom_site_refinement_flags_adp
_atom_site_refinement_flags_occupancy
_atom_site_disorder_assembly
_atom_site_disorder_group
Cu1 Cu 1.000000 0.500000 1.000000 0.01761(9) Uani 1 2 d S . P . .
O1 O 0.68969(9) 0.74611(9) 0.45900(13) 0.0214(3) Uani 1 1 d . . . . .
O2 O 0.75841(11) 0.44994(11) 1.01134(16) 0.0341(3) Uani 1 1 d . . . . .
O3 O 0.74068(13) 0.51993(16) 1.21604(18) 0.0509(5) Uani 1 1 d . . . . .
O4 O 0.88731(10) 0.53909(10) 1.14951(13) 0.0235(3) Uani 1 1 d . . . . .
N1 N 1.04394(11) 0.65015(10) 1.04456(14) 0.0156(3) Uani 1 1 d . . . . .
N2 N 0.90907(10) 0.67712(10) 0.83795(14) 0.0136(3) Uani 1 1 d . . . . .
N3 N 0.90391(11) 0.57263(11) 0.82497(15) 0.0185(3) Uani 1 1 d . . . . .
N4 N 0.83087(12) 0.54935(12) 0.70727(16) 0.0261(3) Uani 1 1 d . . . . .
N5 N 0.79314(12) 0.50236(12) 1.12374(17) 0.0263(3) Uani 1 1 d . . . . .
C1 C 0.98702(12) 0.72114(12) 0.95348(16) 0.0139(3) Uani 1 1 d . . . . .
C2 C 1.00317(14) 0.82766(13) 0.96516(18) 0.0215(4) Uani 1 1 d . . . . .
H2 H 0.961801 0.874027 0.899030 0.026 Uiso 1 1 calc R U . . .
C3 C 1.08405(16) 0.86197(14) 1.0803(2) 0.0288(4) Uani 1 1 d . . . . .
H3 H 1.098442 0.932943 1.092935 0.035 Uiso 1 1 calc R U . . .
C4 C 1.14345(15) 0.79014(14) 1.1766(2) 0.0273(4) Uani 1 1 d . . . . .
H4 H 1.197364 0.812564 1.254928 0.033 Uiso 1 1 calc R U . . .
C5 C 1.12191(14) 0.68509(13) 1.15532(18) 0.0206(3) Uani 1 1 d . . . . .
H5 H 1.162568 0.637148 1.219533 0.025 Uiso 1 1 calc R U . . .
C7 C 0.78837(13) 0.63994(13) 0.64421(18) 0.0204(3) Uani 1 1 d . . . . .
C8 C 0.83696(12) 0.72225(13) 0.72631(17) 0.0161(3) Uani 1 1 d . . . . .
H8 H 0.823579 0.793061 0.709405 0.019 Uiso 1 1 calc R U . . .
C9 C 0.70149(16) 0.64107(14) 0.5069(2) 0.0317(5) Uani 1 1 d . . . . .
H9A H 0.719364 0.597252 0.431118 0.038 Uiso 1 1 calc R U . . .
H9B H 0.636530 0.615439 0.527933 0.038 Uiso 1 1 calc R U . . .
C10 C 0.6033(12) 0.7593(8) 0.3406(18) 0.0143(14) Uani 0.547(9) 1 d . U P A 1
C11 C 0.5840(4) 0.8724(3) 0.3045(5) 0.0191(9) Uani 0.547(9) 1 d . U P A 1
H11 H 0.625810 0.923818 0.360109 0.023 Uiso 0.547(9) 1 calc R U P A 1
C12 C 0.5017(4) 0.8984(3) 0.1852(5) 0.0251(10) Uani 0.547(9) 1 d . U P A 1
H12 H 0.488614 0.968644 0.162907 0.030 Uiso 0.547(9) 1 calc R U P A 1
C13 C 0.4390(8) 0.8257(8) 0.0992(10) 0.0191(13) Uani 0.547(9) 1 d . U P A 1
C14 C 0.4580(6) 0.7233(8) 0.1415(10) 0.0227(16) Uani 0.547(9) 1 d . U P A 1
H14 H 0.414973 0.671575 0.088552 0.027 Uiso 0.547(9) 1 calc R U P A 1
C15 C 0.5403(5) 0.6939(5) 0.2620(7) 0.0266(13) Uani 0.547(9) 1 d . U P A 1
H15 H 0.549198 0.623350 0.285516 0.032 Uiso 0.547(9) 1 calc R U P A 1
C16 C 0.3538(7) 0.8529(7) -0.0342(8) 0.0303(15) Uani 0.547(9) 1 d . U P A 1
H16A H 0.328607 0.790404 -0.088160 0.045 Uiso 0.547(9) 1 calc R U P A 1
H16B H 0.381449 0.899424 -0.096883 0.045 Uiso 0.547(9) 1 calc R U P A 1
H16C H 0.296683 0.886292 -0.003159 0.045 Uiso 0.547(9) 1 calc R U P A 1
C10' C 0.6026(14) 0.7755(10) 0.346(2) 0.0160(17) Uani 0.453(9) 1 d . U P A 2
C11' C 0.5568(5) 0.8603(4) 0.3494(8) 0.0257(12) Uani 0.453(9) 1 d . U P A 2
H11' H 0.581696 0.907300 0.426019 0.031 Uiso 0.453(9) 1 calc R U P A 2
C12' C 0.4685(5) 0.8851(4) 0.2384(8) 0.0302(13) Uani 0.453(9) 1 d . U P A 2
H12' H 0.435954 0.949634 0.239309 0.036 Uiso 0.453(9) 1 calc R U P A 2
C13' C 0.4277(10) 0.8127(10) 0.1237(12) 0.0206(17) Uani 0.453(9) 1 d . U P A 2
C14' C 0.4771(8) 0.7155(9) 0.1208(12) 0.0156(13) Uani 0.453(9) 1 d . U P A 2
H14' H 0.450902 0.668276 0.044957 0.019 Uiso 0.453(9) 1 calc R U P A 2
C15' C 0.5646(5) 0.6905(6) 0.2311(7) 0.0130(10) Uani 0.453(9) 1 d . U P A 2
H15' H 0.598207 0.626172 0.234882 0.016 Uiso 0.453(9) 1 calc R U P A 2
C16' C 0.3327(8) 0.8428(8) 0.0005(10) 0.0292(17) Uani 0.453(9) 1 d . U P A 2
H16D H 0.283508 0.785816 -0.017894 0.044 Uiso 0.453(9) 1 calc R U P A 2
H16E H 0.355627 0.858197 -0.088205 0.044 Uiso 0.453(9) 1 calc R U P A 2
H16F H 0.299232 0.903180 0.030161 0.044 Uiso 0.453(9) 1 calc R U P A 2

loop_
_atom_site_aniso_label
_atom_site_aniso_U_11
_atom_site_aniso_U_22
_atom_site_aniso_U_33
_atom_site_aniso_U_23
_atom_site_aniso_U_13
_atom_site_aniso_U_12
Cu1 0.02652(16) 0.00938(13) 0.01125(13) 0.00116(10) -0.00698(10) -0.00355(11)
O1 0.0190(6) 0.0159(6) 0.0227(6) 0.0036(5) -0.0085(5) 0.0001(4)
O2 0.0267(7) 0.0343(8) 0.0353(8) 0.0003(6) -0.0048(6) -0.0056(6)
O3 0.0381(9) 0.0844(13) 0.0359(8) 0.0217(8) 0.0200(7) 0.0278(9)
O4 0.0265(6) 0.0210(6) 0.0214(6) -0.0024(5) 0.0025(5) 0.0002(5)
N1 0.0200(7) 0.0120(6) 0.0123(6) 0.0002(5) -0.0011(5) -0.0019(5)
N2 0.0154(6) 0.0114(6) 0.0129(6) 0.0002(5) 0.0008(5) 0.0001(5)
N3 0.0246(7) 0.0112(6) 0.0154(6) 0.0010(5) -0.0040(5) -0.0039(5)
N4 0.0340(8) 0.0170(7) 0.0178(7) 0.0026(5) -0.0134(6) -0.0053(6)
N5 0.0259(8) 0.0270(8) 0.0251(7) 0.0127(6) 0.0041(6) 0.0091(6)
C1 0.0158(7) 0.0138(7) 0.0112(6) -0.0016(5) 0.0016(6) -0.0008(6)
C2 0.0273(9) 0.0127(8) 0.0200(8) -0.0009(6) -0.0037(7) 0.0034(6)
C3 0.0404(11) 0.0118(8) 0.0256(9) -0.0030(7) -0.0095(8) -0.0029(7)
C4 0.0346(10) 0.0153(8) 0.0225(8) -0.0019(7) -0.0120(7) -0.0049(7)
C5 0.0264(8) 0.0149(8) 0.0156(7) 0.0013(6) -0.0050(6) -0.0031(6)
C7 0.0225(8) 0.0165(8) 0.0178(7) 0.0035(6) -0.0039(6) -0.0029(6)
C8 0.0151(7) 0.0153(8) 0.0157(7) 0.0022(6) -0.0008(6) 0.0018(6)
C9 0.0381(10) 0.0170(9) 0.0272(9) 0.0063(7) -0.0180(8) -0.0052(7)
C10 0.014(2) 0.006(3) 0.021(3) 0.004(2) 0.0012(18) 0.007(2)
C11 0.0245(19) 0.0177(16) 0.0134(16) 0.0019(13) 0.0011(13) 0.0009(13)
C12 0.034(2) 0.0201(16) 0.0168(17) 0.0044(13) -0.0027(15) 0.0097(14)
C13 0.018(2) 0.020(3) 0.018(2) 0.0081(17) 0.0017(17) 0.0061(19)
C14 0.017(3) 0.023(2) 0.022(3) -0.003(2) -0.006(2) 0.001(2)
C15 0.026(3) 0.0152(17) 0.030(3) 0.0025(19) -0.0105(19) 0.0026(19)
C16 0.027(3) 0.036(3) 0.022(3) 0.005(2) -0.005(2) 0.006(2)
C10' 0.014(3) 0.014(4) 0.017(2) -0.006(3) -0.005(2) -0.006(3)
C11' 0.024(2) 0.018(2) 0.029(3) -0.0046(19) -0.0063(19) 0.0039(17)
C12' 0.026(2) 0.019(2) 0.038(3) 0.0003(18) -0.007(2) 0.0072(17)
C13' 0.013(3) 0.022(3) 0.022(3) 0.009(2) -0.005(2) -0.0035(19)
C14' 0.015(3) 0.016(2) 0.018(2) 0.0006(17) 0.0069(18) 0.0042(19)
C15' 0.013(2) 0.0181(18) 0.0111(19) 0.0001(15) 0.0089(14) 0.0038(16)
C16' 0.020(3) 0.032(3) 0.030(4) 0.010(3) -0.004(2) 0.008(2)

loop_
_atom_type_symbol
_atom_type_description
_atom_type_scat_dispersion_real
_atom_type_scat_dispersion_imag
_atom_type_scat_source
C C 0.0033 0.0016 'International Tables Vol C Tables 4.2.6.8 and 6.1.1.4'
H H 0.0000 0.0000 'International Tables Vol C Tables 4.2.6.8 and 6.1.1.4'
N N 0.0061 0.0033 'International Tables Vol C Tables 4.2.6.8 and 6.1.1.4'
O O 0.0106 0.0060 'International Tables Vol C Tables 4.2.6.8 and 6.1.1.4'
Cu Cu 0.3201 1.2651 'International Tables Vol C Tables 4.2.6.8 and 6.1.1.4'

loop_
_geom_angle_atom_site_label_1
_geom_angle_atom_site_label_2
_geom_angle_atom_site_label_3
_geom_angle
_geom_angle_site_symmetry_1
_geom_angle_site_symmetry_3
_geom_angle_publ_flag
N1 Cu1 N1 180.0 3_767 . ?
N1 Cu1 N3 79.61(5) 3_767 3_767 ?
N1 Cu1 N3 100.39(5) . 3_767 ?
N1 Cu1 N3 100.39(5) 3_767 . ?
N1 Cu1 N3 79.61(5) . . ?
N3 Cu1 N3 180.0 3_767 . ?
N1 Cu1 O4 98.03(5) 3_767 . ?
N1 Cu1 O4 81.97(5) . . ?
N3 Cu1 O4 88.82(5) 3_767 . ?
N3 Cu1 O4 91.18(5) . . ?
N1 Cu1 O4 81.97(5) 3_767 3_767 ?
N1 Cu1 O4 98.03(5) . 3_767 ?
N3 Cu1 O4 91.18(5) 3_767 3_767 ?
N3 Cu1 O4 88.82(5) . 3_767 ?
O4 Cu1 O4 180.0 . 3_767 ?
C10 O1 C9 111.9(5) . . ?
C10' O1 C9 119.9(6) . . ?
N5 O4 Cu1 121.78(11) . . ?
C1 N1 C5 117.68(14) . . ?
C1 N1 Cu1 115.33(10) . . ?
C5 N1 Cu1 126.98(11) . . ?
N3 N2 C8 110.20(13) . . ?
N3 N2 C1 118.57(12) . . ?
C8 N2 C1 131.14(13) . . ?
N4 N3 N2 108.30(13) . . ?
N4 N3 Cu1 139.28(11) . . ?
N2 N3 Cu1 112.11(9) . . ?
N3 N4 C7 108.03(14) . . ?
O2 N5 O3 122.12(18) . . ?
O2 N5 O4 120.14(15) . . ?
O3 N5 O4 117.73(17) . . ?
N1 C1 C2 124.68(14) . . ?
N1 C1 N2 113.68(13) . . ?
C2 C1 N2 121.61(14) . . ?
C1 C2 C3 116.65(15) . . ?
C2 C3 C4 119.73(16) . . ?
C5 C4 C3 119.41(16) . . ?
N1 C5 C4 121.84(15) . . ?
N4 C7 C8 109.28(14) . . ?
N4 C7 C9 121.82(15) . . ?
C8 C7 C9 128.90(15) . . ?
N2 C8 C7 104.18(14) . . ?
O1 C9 C7 106.39(14) . . ?
C15 C10 O1 131.8(9) . . ?
C15 C10 C11 117.2(10) . . ?
O1 C10 C11 111.0(8) . . ?
C12 C11 C10 117.9(6) . . ?
C13 C12 C11 123.1(5) . . ?
C12 C13 C14 116.1(8) . . ?
C12 C13 C16 123.4(7) . . ?
C14 C13 C16 120.5(9) . . ?
C13 C14 C15 122.3(8) . . ?
C10 C15 C14 123.2(8) . . ?
C11' C10' O1 121.8(12) . . ?
C11' C10' C15' 124.1(12) . . ?
O1 C10' C15' 113.8(10) . . ?
C10' C11' C12' 120.2(8) . . ?
C11' C12' C13' 120.4(6) . . ?
C14' C13' C12' 120.1(10) . . ?
C14' C13' C16' 120.3(11) . . ?
C12' C13' C16' 119.5(10) . . ?
C15' C14' C13' 119.6(10) . . ?
C14' C15' C10' 115.5(9) . . ?

loop_
_geom_bond_atom_site_label_1
_geom_bond_atom_site_label_2
_geom_bond_distance
_geom_bond_site_symmetry_2
_geom_bond_publ_flag
Cu1 N1 2.0215(13) 3_767 ?
Cu1 N1 2.0215(13) . ?
Cu1 N3 2.0291(13) 3_767 ?
Cu1 N3 2.0291(13) . ?
Cu1 O4 2.3002(13) . ?
Cu1 O4 2.3002(13) 3_767 ?
O1 C10 1.387(14) . ?
O1 C10' 1.402(16) . ?
O1 C9 1.414(2) . ?
O2 N5 1.233(2) . ?
O3 N5 1.236(2) . ?
O4 N5 1.284(2) . ?
N1 C1 1.341(2) . ?
N1 C5 1.342(2) . ?
N2 N3 1.3440(18) . ?
N2 C8 1.3543(19) . ?
N2 C1 1.4103(19) . ?
N3 N4 1.3040(18) . ?
N4 C7 1.358(2) . ?
C1 C2 1.381(2) . ?
C2 C3 1.385(2) . ?
C3 C4 1.386(2) . ?
C4 C5 1.379(2) . ?
C7 C8 1.366(2) . ?
C7 C9 1.493(2) . ?
C10 C15 1.276(14) . ?
C10 C11 1.495(11) . ?
C11 C12 1.389(5) . ?
C12 C13 1.367(11) . ?
C13 C14 1.375(14) . ?
C13 C16 1.498(12) . ?
C14 C15 1.407(10) . ?
C10' C11' 1.244(16) . ?
C10' C15' 1.525(17) . ?
C11' C12' 1.390(6) . ?
C12' C13' 1.417(13) . ?
C13' C14' 1.405(18) . ?
C13' C16' 1.524(14) . ?
C14' C15' 1.381(12) . ?
